data_2312798
loop_
_publ_author_name
'Mandal, Koushik'
'Chopra, Deepak'

_publ_section_title
;
 Quantitative crystal structure analysis in trifluoromethyl- and
 cyano-substituted N-phenylbenzamides.
;
_journal_issue 2
_journal_name_full 'Acta crystallographica Section B, Structural science, crystal engineering and materials'
_journal_page_first 266
_journal_page_last 282
_journal_paper_doi 10.1107/S205252062500099X
_journal_volume 81
_journal_year 2025
_chemical_formula_moiety 'C15 H9 F3 N2 O'
_chemical_formula_sum 'C15 H9 F3 N2 O'
_chemical_formula_weight 290.24
_chemical_name_systematic 2CN4T
_space_group_crystal_system monoclinic
_space_group_IT_number 14
_space_group_name_Hall '-P 2yn'
_space_group_name_H-M_alt 'P 1 21/n 1'
_atom_sites_solution_hydrogens mixed
_atom_sites_solution_primary direct
_audit_creation_date 2024-08-03
_audit_creation_method
;
Olex2 1.5-alpha
(compiled 2024.02.16 svn.r378c4104 for OlexSys, GUI svn.r6928)
;
_cell_angle_alpha 90
_cell_angle_beta 106.747(9)
_cell_angle_gamma 90
_cell_formula_units_Z 4
_cell_length_a 4.9872(7)
_cell_length_b 34.236(4)
_cell_length_c 7.7939(11)
_cell_measurement_reflns_used 1574
_cell_measurement_temperature 100
_cell_measurement_theta_max 21.18
_cell_measurement_theta_min 2.38
_cell_volume 1274.3(3)
_computing_cell_refinement 'SAINT v8.37A (Bruker, 2015)'
_computing_data_reduction 'SAINT v8.37A (Bruker, 2015)'
_computing_molecular_graphics 'Olex2 1.5-alpha (Dolomanov et al., 2009)'
_computing_publication_material 'Olex2 1.5-alpha (Dolomanov et al., 2009)'
_computing_structure_refinement 'SHELXL 2018/3 (Sheldrick, 2015)'
_computing_structure_solution 'SHELXS  (Sheldrick, 2008)'
_diffrn_ambient_temperature 100
_diffrn_detector_area_resol_mean 7.39
_diffrn_measured_fraction_theta_full 0.999
_diffrn_measured_fraction_theta_max 0.986
_diffrn_measurement_device_type 'Bruker APEX-II CCD'
_diffrn_measurement_method '\w and \f scans'
_diffrn_radiation_type MoK\a
_diffrn_radiation_wavelength 0.71073
_diffrn_reflns_av_R_equivalents 0.0783
_diffrn_reflns_av_unetI/netI 0.1107
_diffrn_reflns_Laue_measured_fraction_full 0.999
_diffrn_reflns_Laue_measured_fraction_max 0.986
_diffrn_reflns_limit_h_max 6
_diffrn_reflns_limit_h_min -6
_diffrn_reflns_limit_k_max 46
_diffrn_reflns_limit_k_min -46
_diffrn_reflns_limit_l_max 8
_diffrn_reflns_limit_l_min -10
_diffrn_reflns_number 13797
_diffrn_reflns_point_group_measured_fraction_full 0.999
_diffrn_reflns_point_group_measured_fraction_max 0.986
_diffrn_reflns_theta_full 25.242
_diffrn_reflns_theta_max 29.130
_diffrn_reflns_theta_min 2.380
_exptl_absorpt_coefficient_mu 0.127
_exptl_absorpt_correction_T_max 0.7460
_exptl_absorpt_correction_T_min 0.6588
_exptl_absorpt_correction_type multi-scan
_exptl_absorpt_process_details
;
SADABS-2014/5 (Bruker,2014/5) was used for absorption correction.
wR2(int) was 0.1471 before and 0.0609 after correction.
The Ratio of minimum to maximum transmission is 0.8831.
The \l/2 correction factor is 0.00150.
;
_exptl_crystal_colour 'clear light colourless'
_exptl_crystal_colour_lustre clear
_exptl_crystal_colour_modifier light
_exptl_crystal_colour_primary colourless
_exptl_crystal_density_diffrn 1.513
_exptl_crystal_description plate
_exptl_crystal_F_000 592
_exptl_crystal_preparation 'Slow evaporation'
_exptl_crystal_recrystallization_method 'Slow evaporation from Methanol'
_exptl_crystal_size_max 0.205
_exptl_crystal_size_mid 0.136
_exptl_crystal_size_min 0.085
_refine_diff_density_max 0.320
_refine_diff_density_min -0.352
_refine_diff_density_rms 0.076
_refine_ls_extinction_coef 0.027(4)
_refine_ls_extinction_expression Fc^*^=kFc[1+0.001xFc^2^\l^3^/sin(2\q)]^-1/4^
_refine_ls_extinction_method 'SHELXL-2018/3 (Sheldrick 2018)'
_refine_ls_goodness_of_fit_ref 1.001
_refine_ls_hydrogen_treatment mixed
_refine_ls_matrix_type full
_refine_ls_number_parameters 195
_refine_ls_number_reflns 3381
_refine_ls_number_restraints 0
_refine_ls_restrained_S_all 1.001
_refine_ls_R_factor_all 0.1495
_refine_ls_R_factor_gt 0.0709
_refine_ls_shift/su_max 0.000
_refine_ls_shift/su_mean 0.000
_refine_ls_structure_factor_coef Fsqd
_refine_ls_weighting_details 'w=1/[\s^2^(Fo^2^)+(0.0780P)^2^] where P=(Fo^2^+2Fc^2^)/3'
_refine_ls_weighting_scheme calc
_refine_ls_wR_factor_gt 0.1433
_refine_ls_wR_factor_ref 0.1785
_reflns_Friedel_coverage 0.000
_reflns_number_gt 1725
_reflns_number_total 3381
_reflns_threshold_expression 'I > 2\s(I)'
_publcif_datablock.id {e8f57f5f-93b1-4574-a823-31969f1ec2e2}

_cod_data_source_file aw5098sup1.cif
_cod_data_source_block 2CN4T
_cod_depositor_comments 'Adding full bibliography for 2312792--2312801.cif.'
_cod_database_code 2312798
_cod_database_fobs_code 2312798
_shelx_shelxl_version_number 2018/3
_shelx_space_group_comment
;
The symmetry employed for this shelxl refinement is uniquely defined
by the following loop, which should always be used as a source of
symmetry information in preference to the above space-group names.
They are only intended as comments.
;
_shelx_estimated_absorpt_t_max 0.989
_shelx_estimated_absorpt_t_min 0.974
_olex2_refinement_description
;
1. Fixed Uiso
 At 1.2 times of:
  All C(H) groups
2.a Aromatic/amide H refined with riding coordinates:
 C3(H3), C4(H4), C5(H5), C6(H6), C10(H10), C11(H11), C13(H13), C14(H14)
;
_olex2_submission_special_instructions 'No special instructions were received'

loop_
_space_group_symop_operation_xyz
'x, y, z'
'-x+1/2, y+1/2, -z+1/2'
'-x, -y, -z'
'x-1/2, -y-1/2, z-1/2'

loop_
_atom_site_label
_atom_site_type_symbol
_atom_site_fract_x
_atom_site_fract_y
_atom_site_fract_z
_atom_site_U_iso_or_equiv
_atom_site_adp_type
_atom_site_occupancy
_atom_site_site_symmetry_order
_atom_site_calc_flag
_atom_site_refinement_flags_posn
_atom_site_refinement_flags_adp
_atom_site_refinement_flags_occupancy
_atom_site_disorder_assembly
_atom_site_disorder_group
C1 C 0.2106(6) 0.45350(8) 0.9374(4) 0.0245(6) Uani 1 1 d . . . . .
C2 C 0.4505(5) 0.44526(8) 1.0886(3) 0.0232(6) Uani 1 1 d . . . . .
C3 C 0.4925(6) 0.46834(7) 1.2416(3) 0.0246(7) Uani 1 1 d . . . . .
H3 H 0.361633 0.488139 1.246885 0.030 Uiso 1 1 calc R U . . .
C4 C 0.7261(6) 0.46210(8) 1.3853(4) 0.0278(7) Uani 1 1 d . . . . .
H4 H 0.756441 0.477607 1.490244 0.033 Uiso 1 1 calc R U . . .
C5 C 0.9160(6) 0.43332(8) 1.3766(4) 0.0282(7) Uani 1 1 d . . . . .
H5 H 1.077810 0.429535 1.475282 0.034 Uiso 1 1 calc R U . . .
C6 C 0.8743(6) 0.40997(8) 1.2266(4) 0.0271(7) Uani 1 1 d . . . . .
H6 H 1.006609 0.390261 1.222865 0.033 Uiso 1 1 calc R U . . .
C7 C 0.6394(6) 0.41530(7) 1.0816(3) 0.0220(6) Uani 1 1 d . . . . .
C8 C 0.3573(6) 0.37195(7) 0.8511(4) 0.0232(6) Uani 1 1 d . . . . .
C9 C 0.3463(5) 0.34962(7) 0.6847(3) 0.0230(6) Uani 1 1 d . . . . .
C10 C 0.1656(6) 0.31802(7) 0.6428(4) 0.0254(6) Uani 1 1 d . . . . .
H10 H 0.062074 0.310424 0.722282 0.031 Uiso 1 1 calc R U . . .
C11 C 0.1354(6) 0.29748(8) 0.4852(4) 0.0270(7) Uani 1 1 d . . . . .
H11 H 0.013823 0.275550 0.457731 0.032 Uiso 1 1 calc R U . . .
C12 C 0.2822(6) 0.30889(8) 0.3682(4) 0.0243(6) Uani 1 1 d . . . . .
C13 C 0.4636(5) 0.34074(8) 0.4077(3) 0.0266(7) Uani 1 1 d . . . . .
H13 H 0.564090 0.348552 0.326861 0.032 Uiso 1 1 calc R U . . .
C14 C 0.4953(6) 0.36088(8) 0.5668(4) 0.0267(7) Uani 1 1 d . . . . .
H14 H 0.619644 0.382505 0.595441 0.032 Uiso 1 1 calc R U . . .
C15 C 0.2391(6) 0.28756(8) 0.1970(4) 0.0276(7) Uani 1 1 d . . . . .
F1 F 0.4381(3) 0.29433(5) 0.1153(2) 0.0411(5) Uani 1 1 d . . . . .
F2 F -0.0050(3) 0.29675(5) 0.0764(2) 0.0391(5) Uani 1 1 d . . . . .
F3 F 0.2310(4) 0.24865(5) 0.2178(2) 0.0453(5) Uani 1 1 d . . . . .
N1 N 0.6003(5) 0.39157(7) 0.9272(3) 0.0252(6) Uani 1 1 d . . . . .
H1 H 0.765(7) 0.3853(9) 0.898(4) 0.060(11) Uiso 1 1 d . . . . .
N2 N 0.0193(5) 0.46075(7) 0.8196(3) 0.0334(6) Uani 1 1 d . . . . .
O1 O 0.1559(4) 0.37253(5) 0.9129(2) 0.0276(5) Uani 1 1 d . . . . .

loop_
_atom_site_aniso_label
_atom_site_aniso_U_11
_atom_site_aniso_U_22
_atom_site_aniso_U_33
_atom_site_aniso_U_23
_atom_site_aniso_U_13
_atom_site_aniso_U_12
C1 0.0276(16) 0.0253(14) 0.0210(15) -0.0031(12) 0.0077(13) 0.0036(12)
C2 0.0213(15) 0.0291(15) 0.0191(15) 0.0022(12) 0.0057(12) -0.0021(12)
C3 0.0265(16) 0.0257(14) 0.0210(15) -0.0009(12) 0.0058(13) -0.0003(12)
C4 0.0316(17) 0.0317(15) 0.0202(15) -0.0018(12) 0.0074(13) -0.0007(13)
C5 0.0228(16) 0.0344(16) 0.0252(16) 0.0047(13) 0.0032(13) -0.0014(13)
C6 0.0203(15) 0.0333(16) 0.0281(16) 0.0023(13) 0.0075(13) -0.0007(12)
C7 0.0202(14) 0.0259(14) 0.0207(15) -0.0004(12) 0.0073(12) -0.0044(12)
C8 0.0233(15) 0.0222(13) 0.0229(15) -0.0005(12) 0.0047(13) 0.0017(12)
C9 0.0215(15) 0.0258(14) 0.0208(15) 0.0001(12) 0.0049(12) 0.0007(11)
C10 0.0249(15) 0.0276(14) 0.0260(16) -0.0019(12) 0.0109(13) -0.0021(12)
C11 0.0271(16) 0.0257(14) 0.0299(17) -0.0032(13) 0.0111(14) -0.0020(12)
C12 0.0226(15) 0.0282(14) 0.0199(15) 0.0005(12) 0.0029(12) 0.0029(12)
C13 0.0268(16) 0.0327(15) 0.0219(16) 0.0023(12) 0.0094(13) 0.0007(13)
C14 0.0253(16) 0.0263(14) 0.0272(16) -0.0023(12) 0.0056(13) -0.0036(12)
C15 0.0261(17) 0.0333(16) 0.0246(16) -0.0002(13) 0.0094(14) 0.0032(13)
F1 0.0352(11) 0.0580(12) 0.0345(11) -0.0128(8) 0.0172(9) -0.0043(8)
F2 0.0350(11) 0.0551(12) 0.0240(10) -0.0033(8) 0.0033(9) 0.0001(9)
F3 0.0689(14) 0.0289(9) 0.0395(11) -0.0067(8) 0.0181(10) 0.0030(9)
N1 0.0206(13) 0.0311(13) 0.0238(14) -0.0058(10) 0.0063(11) -0.0020(10)
N2 0.0339(15) 0.0372(14) 0.0258(14) 0.0025(11) 0.0032(12) 0.0054(12)
O1 0.0226(11) 0.0314(11) 0.0314(12) -0.0037(9) 0.0121(9) -0.0013(8)

loop_
_atom_type_symbol
_atom_type_description
_atom_type_scat_dispersion_real
_atom_type_scat_dispersion_imag
_atom_type_scat_source
C C 0.0033 0.0016 'International Tables Vol C Tables 4.2.6.8 and 6.1.1.4'
H H 0.0000 0.0000 'International Tables Vol C Tables 4.2.6.8 and 6.1.1.4'
F F 0.0171 0.0103 'International Tables Vol C Tables 4.2.6.8 and 6.1.1.4'
N N 0.0061 0.0033 'International Tables Vol C Tables 4.2.6.8 and 6.1.1.4'
O O 0.0106 0.0060 'International Tables Vol C Tables 4.2.6.8 and 6.1.1.4'

loop_
_geom_angle_atom_site_label_1
_geom_angle_atom_site_label_2
_geom_angle_atom_site_label_3
_geom_angle
_geom_angle_site_symmetry_1
_geom_angle_site_symmetry_3
_geom_angle_publ_flag
N2 C1 C2 178.5(3) . . ?
C3 C2 C1 118.1(2) . . ?
C3 C2 C7 120.6(2) . . ?
C7 C2 C1 121.2(2) . . ?
C2 C3 H3 120.3 . . ?
C4 C3 C2 119.3(2) . . ?
C4 C3 H3 120.3 . . ?
C3 C4 H4 120.0 . . ?
C3 C4 C5 120.0(3) . . ?
C5 C4 H4 120.0 . . ?
C4 C5 H5 119.5 . . ?
C6 C5 C4 121.1(3) . . ?
C6 C5 H5 119.5 . . ?
C5 C6 H6 120.0 . . ?
C5 C6 C7 120.0(3) . . ?
C7 C6 H6 120.0 . . ?
C2 C7 N1 121.4(2) . . ?
C6 C7 C2 118.9(2) . . ?
C6 C7 N1 119.6(2) . . ?
N1 C8 C9 115.8(2) . . ?
O1 C8 C9 121.2(2) . . ?
O1 C8 N1 123.0(2) . . ?
C10 C9 C8 117.6(2) . . ?
C10 C9 C14 119.7(3) . . ?
C14 C9 C8 122.6(2) . . ?
C9 C10 H10 119.9 . . ?
C9 C10 C11 120.2(3) . . ?
C11 C10 H10 119.9 . . ?
C10 C11 H11 120.0 . . ?
C12 C11 C10 119.9(3) . . ?
C12 C11 H11 120.0 . . ?
C11 C12 C13 120.6(3) . . ?
C11 C12 C15 119.3(2) . . ?
C13 C12 C15 120.1(2) . . ?
C12 C13 H13 120.4 . . ?
C14 C13 C12 119.1(3) . . ?
C14 C13 H13 120.4 . . ?
C9 C14 H14 119.8 . . ?
C13 C14 C9 120.5(3) . . ?
C13 C14 H14 119.8 . . ?
F1 C15 C12 114.0(2) . . ?
F1 C15 F2 105.8(2) . . ?
F1 C15 F3 106.3(2) . . ?
F2 C15 C12 112.4(2) . . ?
F2 C15 F3 105.3(2) . . ?
F3 C15 C12 112.4(2) . . ?
C7 N1 H1 115(2) . . ?
C8 N1 C7 122.6(2) . . ?
C8 N1 H1 121(2) . . ?

loop_
_geom_bond_atom_site_label_1
_geom_bond_atom_site_label_2
_geom_bond_distance
_geom_bond_site_symmetry_2
_geom_bond_publ_flag
C1 C2 1.445(4) . ?
C1 N2 1.144(3) . ?
C2 C3 1.396(3) . ?
C2 C7 1.404(4) . ?
C3 H3 0.9500 . ?
C3 C4 1.380(3) . ?
C4 H4 0.9500 . ?
C4 C5 1.382(4) . ?
C5 H5 0.9500 . ?
C5 C6 1.382(4) . ?
C6 H6 0.9500 . ?
C6 C7 1.386(3) . ?
C7 N1 1.418(3) . ?
C8 C9 1.493(4) . ?
C8 N1 1.363(3) . ?
C8 O1 1.233(3) . ?
C9 C10 1.386(4) . ?
C9 C14 1.393(4) . ?
C10 H10 0.9500 . ?
C10 C11 1.385(4) . ?
C11 H11 0.9500 . ?
C11 C12 1.380(4) . ?
C12 C13 1.393(4) . ?
C12 C15 1.482(4) . ?
C13 H13 0.9500 . ?
C13 C14 1.387(4) . ?
C14 H14 0.9500 . ?
C15 F1 1.344(3) . ?
C15 F2 1.344(3) . ?
C15 F3 1.344(3) . ?
N1 H1 0.94(3) . ?

loop_
_geom_torsion_atom_site_label_1
_geom_torsion_atom_site_label_2
_geom_torsion_atom_site_label_3
_geom_torsion_atom_site_label_4
_geom_torsion
_geom_torsion_site_symmetry_1
_geom_torsion_site_symmetry_2
_geom_torsion_site_symmetry_3
_geom_torsion_site_symmetry_4
_geom_torsion_publ_flag
C1 C2 C3 C4 -177.4(2) . . . . ?
C1 C2 C7 C6 176.5(2) . . . . ?
C1 C2 C7 N1 -0.9(4) . . . . ?
C2 C3 C4 C5 0.2(4) . . . . ?
C2 C7 N1 C8 -53.6(4) . . . . ?
C3 C2 C7 C6 -2.5(4) . . . . ?
C3 C2 C7 N1 -179.9(2) . . . . ?
C3 C4 C5 C6 -1.1(4) . . . . ?
C4 C5 C6 C7 0.2(4) . . . . ?
C5 C6 C7 C2 1.6(4) . . . . ?
C5 C6 C7 N1 179.1(2) . . . . ?
C6 C7 N1 C8 129.0(3) . . . . ?
C7 C2 C3 C4 1.6(4) . . . . ?
C8 C9 C10 C11 176.6(2) . . . . ?
C8 C9 C14 C13 -175.6(2) . . . . ?
C9 C8 N1 C7 177.5(2) . . . . ?
C9 C10 C11 C12 -1.1(4) . . . . ?
C10 C9 C14 C13 0.1(4) . . . . ?
C10 C11 C12 C13 0.7(4) . . . . ?
C10 C11 C12 C15 -177.6(2) . . . . ?
C11 C12 C13 C14 0.1(4) . . . . ?
C11 C12 C15 F1 -164.3(2) . . . . ?
C11 C12 C15 F2 75.3(3) . . . . ?
C11 C12 C15 F3 -43.3(4) . . . . ?
C12 C13 C14 C9 -0.5(4) . . . . ?
C13 C12 C15 F1 17.4(4) . . . . ?
C13 C12 C15 F2 -103.0(3) . . . . ?
C13 C12 C15 F3 138.4(3) . . . . ?
C14 C9 C10 C11 0.7(4) . . . . ?
C15 C12 C13 C14 178.4(2) . . . . ?
N1 C8 C9 C10 154.9(2) . . . . ?
N1 C8 C9 C14 -29.4(4) . . . . ?
O1 C8 C9 C10 -25.8(4) . . . . ?
O1 C8 C9 C14 150.0(3) . . . . ?
O1 C8 N1 C7 -1.8(4) . . . . ?
